data_2221603
loop_
_publ_author_name
'Thenmozhi, S.'
'SubbiahPandi, A.'
'Dhayalan, V.'
'MohanaKrishnan, A. K.'

_publ_section_title <i>N</i>-[(3-Phenylsulfanyl-1-phenylsulfonyl-1<i>H</i>-indol-2-yl)methyl]acetamide
_journal_coeditor_code BT2922
_journal_issue 5
_journal_name_full 'Acta Crystallographica Section E'
_journal_page_first o1020
_journal_page_last o1021
_journal_paper_doi 10.1107/S1600536809012525
_journal_volume 65
_journal_year 2009
_chemical_formula_moiety 'C23 H20 N2 O3 S2'
_chemical_formula_sum 'C23 H20 N2 O3 S2'
_chemical_formula_weight 436.53
_chemical_name_systematic
;
<i>N</i>-[(3-Phenylsulfanyl-1-phenylsulfonyl-1<i>H</i>-indol-2-
yl)methyl]acetamide
;
_space_group_IT_number 2
_symmetry_cell_setting triclinic
_symmetry_space_group_name_Hall '-P 1'
_symmetry_space_group_name_H-M 'P -1'
_atom_sites_solution_hydrogens geom
_atom_sites_solution_primary direct
_atom_sites_solution_secondary difmap
_audit_creation_method SHELXL-97
_cell_angle_alpha 86.6980(10)
_cell_angle_beta 76.4940(10)
_cell_angle_gamma 83.3170(10)
_cell_formula_units_Z 2
_cell_length_a 8.8129(2)
_cell_length_b 10.8880(3)
_cell_length_c 11.3711(3)
_cell_measurement_reflns_used 7167
_cell_measurement_temperature 293(2)
_cell_measurement_theta_max 31.9
_cell_measurement_theta_min 2.4
_cell_volume 1053.21(5)
_computing_cell_refinement 'SAINT (Bruker, 2004)'
_computing_data_collection 'APEX2 (Bruker, 2004)'
_computing_data_reduction 'SAINT (Bruker, 2004)'
_computing_molecular_graphics 'ORTEP3 (Farrugia, 1997)'
_computing_publication_material 'SHELXL97 (Sheldrick, 2008) and  PLATON  (Spek, 2009)'
_computing_structure_refinement 'SHELX97 (Sheldrick, 2008)'
_computing_structure_solution 'SHELXS97 (Sheldrick, 2008)'
_diffrn_ambient_temperature 293(2)
_diffrn_measured_fraction_theta_full 0.999
_diffrn_measured_fraction_theta_max 0.991
_diffrn_measurement_device_type 'Bruker Kappa APEXII CCD diffractometer'
_diffrn_measurement_method '\w scans'
_diffrn_radiation_monochromator graphite
_diffrn_radiation_source 'fine-focus sealed tube'
_diffrn_radiation_type MoK\a
_diffrn_radiation_wavelength 0.71073
_diffrn_reflns_av_R_equivalents 0.0256
_diffrn_reflns_av_sigmaI/netI 0.0258
_diffrn_reflns_limit_h_max 13
_diffrn_reflns_limit_h_min -13
_diffrn_reflns_limit_k_max 16
_diffrn_reflns_limit_k_min -16
_diffrn_reflns_limit_l_max 16
_diffrn_reflns_limit_l_min -16
_diffrn_reflns_number 28160
_diffrn_reflns_theta_full 25.00
_diffrn_reflns_theta_max 31.88
_diffrn_reflns_theta_min 2.39
_exptl_absorpt_coefficient_mu 0.281
_exptl_absorpt_correction_T_max 0.953
_exptl_absorpt_correction_T_min 0.943
_exptl_absorpt_correction_type multi-scan
_exptl_absorpt_process_details '(SADABS; Sheldrick, 1996)'
_exptl_crystal_colour Colourless
_exptl_crystal_density_diffrn 1.377
_exptl_crystal_density_method 'not measured'
_exptl_crystal_description Block
_exptl_crystal_F_000 456
_exptl_crystal_size_max 0.21
_exptl_crystal_size_mid 0.19
_exptl_crystal_size_min 0.17
_refine_diff_density_max 0.328
_refine_diff_density_min -0.393
_refine_ls_extinction_method none
_refine_ls_goodness_of_fit_ref 0.977
_refine_ls_hydrogen_treatment constr
_refine_ls_matrix_type full
_refine_ls_number_parameters 272
_refine_ls_number_reflns 7167
_refine_ls_number_restraints 0
_refine_ls_restrained_S_all 0.977
_refine_ls_R_factor_all 0.0603
_refine_ls_R_factor_gt 0.0409
_refine_ls_shift/su_max 0.005
_refine_ls_shift/su_mean 0.000
_refine_ls_structure_factor_coef Fsqd
_refine_ls_weighting_details 'calc w=1/[\s^2^(Fo^2^)+(0.0595P)^2^+0.2774P] where P=(Fo^2^+2Fc^2^)/3'
_refine_ls_weighting_scheme calc
_refine_ls_wR_factor_gt 0.1085
_refine_ls_wR_factor_ref 0.1211
_reflns_number_gt 5294
_reflns_number_total 7167
_reflns_threshold_expression I>2\s(I)
_cod_data_source_file bt2922.cif
_cod_data_source_block I
_cod_depositor_comments
;
The following automatic conversions were performed:
'_symmetry_cell_setting' value 'Triclinic' changed to 'triclinic'
according to '/home/saulius/struct/CIF-dictionaries/cif_core.dic'
dictionary named 'cif_core.dic' version 2.4.1 from
2010-06-29.

'_exptl_absorpt_correction_type' value 'Multi-scan' changed
to 'multi-scan' according to
'/home/saulius/struct/CIF-dictionaries/cif_core.dic' dictionary named
'cif_core.dic' version 2.4.1 from 2010-06-29.

Automatic conversion script
Id: cif_fix_enum 1527 2010-12-29 10:47:43Z saulius 

The following automatic conversions were performed:

'_symmetry_cell_setting' value 'Triclinic' changed to 'triclinic'
according to /home/saulius/struct/CIF-dictionaries/cif_core.dic
dictionary named 'cif_core.dic' version 2.4.1 from
2010-06-29.

'_exptl_absorpt_correction_type' value 'Multi-scan'
changed to 'multi-scan' according to
/home/saulius/struct/CIF-dictionaries/cif_core.dic dictionary named
'cif_core.dic' version 2.4.1 from 2010-06-29.

Automatic conversion script
Id: cif_fix_values 1715 2011-07-08 13:25:40Z adriana 
;
_cod_database_code 2221603
_cod_database_fobs_code 2221603

loop_
_symmetry_equiv_pos_as_xyz
'x, y, z'
'-x, -y, -z'

loop_
_atom_site_type_symbol
_atom_site_label
_atom_site_fract_x
_atom_site_fract_y
_atom_site_fract_z
_atom_site_U_iso_or_equiv
_atom_site_adp_type
_atom_site_calc_flag
_atom_site_refinement_flags
_atom_site_occupancy
_atom_site_disorder_assembly
_atom_site_disorder_group
C C1 0.80217(15) 0.18662(12) 0.83970(11) 0.0347(3) Uani d . 1 . .
C C2 0.79544(18) 0.07935(15) 0.91125(14) 0.0470(3) Uani d . 1 . .
H H2 0.8532 0.0644 0.9703 0.056 Uiso calc R 1 . .
C C3 0.6993(2) -0.00414(16) 0.89092(17) 0.0567(4) Uani d . 1 . .
H H3 0.6929 -0.0775 0.9370 0.068 Uiso calc R 1 . .
C C4 0.6116(2) 0.01768(16) 0.80390(17) 0.0561(4) Uani d . 1 . .
H H4 0.5467 -0.0404 0.7937 0.067 Uiso calc R 1 . .
C C5 0.61930(18) 0.12411(15) 0.73246(14) 0.0465(3) Uani d . 1 . .
H H5 0.5611 0.1385 0.6736 0.056 Uiso calc R 1 . .
C C6 0.71616(15) 0.20927(12) 0.75069(11) 0.0348(3) Uani d . 1 . .
C C7 0.74318(15) 0.33121(12) 0.69884(11) 0.0338(3) Uani d . 1 . .
C C8 0.83792(15) 0.38163(12) 0.75660(11) 0.0329(2) Uani d . 1 . .
C C9 0.87341(16) 0.51288(13) 0.75136(13) 0.0393(3) Uani d . 1 . .
H H9A 0.9854 0.5152 0.7415 0.047 Uiso calc R 1 . .
H H9B 0.8427 0.5560 0.6822 0.047 Uiso calc R 1 . .
C C10 0.64041(17) 0.62259(15) 0.87510(15) 0.0463(3) Uani d . 1 . .
C C11 0.5609(2) 0.66919(19) 0.99829(18) 0.0619(5) Uani d . 1 . .
H H11A 0.4948 0.7443 0.9901 0.093 Uiso calc R 1 . .
H H11B 0.6387 0.6850 1.0405 0.093 Uiso calc R 1 . .
H H11C 0.4982 0.6081 1.0430 0.093 Uiso calc R 1 . .
C C12 1.17375(14) 0.22315(13) 0.72453(12) 0.0355(3) Uani d . 1 . .
C C13 1.23409(17) 0.30613(15) 0.63391(14) 0.0458(3) Uani d . 1 . .
H H13 1.2222 0.3904 0.6477 0.055 Uiso calc R 1 . .
C C14 1.31247(19) 0.26126(19) 0.52229(16) 0.0560(4) Uani d . 1 . .
H H14 1.3537 0.3157 0.4601 0.067 Uiso calc R 1 . .
C C15 1.3295(2) 0.1370(2) 0.50313(16) 0.0602(5) Uani d . 1 . .
H H15 1.3821 0.1075 0.4277 0.072 Uiso calc R 1 . .
C C16 1.2700(2) 0.05551(18) 0.59387(19) 0.0656(5) Uani d . 1 . .
H H16 1.2830 -0.0288 0.5798 0.079 Uiso calc R 1 . .
C C17 1.19143(19) 0.09758(15) 0.70519(16) 0.0517(4) Uani d . 1 . .
H H17 1.1506 0.0425 0.7669 0.062 Uiso calc R 1 . .
C C18 0.76928(15) 0.32193(12) 0.45609(11) 0.0336(3) Uani d . 1 . .
C C19 0.90885(16) 0.24822(14) 0.45385(12) 0.0417(3) Uani d . 1 . .
H H19 0.9484 0.2367 0.5232 0.050 Uiso calc R 1 . .
C C20 0.98919(19) 0.19193(16) 0.34812(14) 0.0503(4) Uani d . 1 . .
H H20 1.0825 0.1418 0.3468 0.060 Uiso calc R 1 . .
C C21 0.9327(2) 0.20926(16) 0.24488(14) 0.0512(4) Uani d . 1 . .
H H21 0.9882 0.1719 0.1738 0.061 Uiso calc R 1 . .
C C22 0.7938(2) 0.28199(17) 0.24709(13) 0.0524(4) Uani d . 1 . .
H H22 0.7551 0.2934 0.1774 0.063 Uiso calc R 1 . .
C C23 0.71127(17) 0.33808(15) 0.35210(13) 0.0440(3) Uani d . 1 . .
H H23 0.6169 0.3867 0.3533 0.053 Uiso calc R 1 . .
N N1 0.87779(12) 0.29375(10) 0.84621(9) 0.0346(2) Uani d . 1 . .
N N2 0.78974(13) 0.57402(11) 0.86117(11) 0.0403(3) Uani d . 1 . .
H H2A 0.8371 0.5792 0.9185 0.048 Uiso calc R 1 . .
O O1 1.06998(14) 0.18125(12) 0.95384(10) 0.0559(3) Uani d . 1 . .
O O2 1.09978(14) 0.39630(11) 0.88318(11) 0.0552(3) Uani d . 1 . .
O O3 0.57273(17) 0.62503(18) 0.79379(14) 0.0910(5) Uani d . 1 . .
S S1 1.06294(4) 0.27656(3) 0.86411(3) 0.03906(10) Uani d . 1 . .
S S2 0.65950(4) 0.40353(3) 0.58434(3) 0.04266(10) Uani d . 1 . .

loop_
_atom_site_aniso_label
_atom_site_aniso_U_11
_atom_site_aniso_U_22
_atom_site_aniso_U_33
_atom_site_aniso_U_12
_atom_site_aniso_U_13
_atom_site_aniso_U_23
C1 0.0339(6) 0.0363(7) 0.0294(6) 0.0033(5) -0.0017(5) -0.0011(5)
C2 0.0472(8) 0.0473(8) 0.0409(8) 0.0023(6) -0.0049(6) 0.0087(6)
C3 0.0589(10) 0.0442(9) 0.0590(10) -0.0056(7) -0.0003(8) 0.0117(7)
C4 0.0557(9) 0.0456(9) 0.0646(11) -0.0137(7) -0.0041(8) -0.0036(8)
C5 0.0465(8) 0.0474(8) 0.0459(8) -0.0054(6) -0.0093(6) -0.0084(6)
C6 0.0363(6) 0.0365(7) 0.0288(6) 0.0022(5) -0.0039(5) -0.0048(5)
C7 0.0373(6) 0.0350(6) 0.0270(5) 0.0056(5) -0.0072(5) -0.0034(5)
C8 0.0341(6) 0.0346(6) 0.0268(5) 0.0043(5) -0.0043(4) -0.0025(5)
C9 0.0388(6) 0.0359(7) 0.0403(7) -0.0002(5) -0.0049(5) -0.0030(5)
C10 0.0393(7) 0.0476(8) 0.0508(8) 0.0029(6) -0.0097(6) -0.0097(7)
C11 0.0522(9) 0.0638(11) 0.0635(11) 0.0005(8) 0.0013(8) -0.0246(9)
C12 0.0307(6) 0.0404(7) 0.0362(6) -0.0001(5) -0.0105(5) -0.0041(5)
C13 0.0396(7) 0.0441(8) 0.0503(8) -0.0011(6) -0.0060(6) 0.0022(6)
C14 0.0432(8) 0.0730(12) 0.0446(8) -0.0027(7) 0.0002(6) 0.0076(8)
C15 0.0448(8) 0.0834(14) 0.0490(9) -0.0026(8) -0.0006(7) -0.0234(9)
C16 0.0572(10) 0.0559(11) 0.0783(13) -0.0077(8) 0.0028(9) -0.0295(10)
C17 0.0490(8) 0.0422(8) 0.0576(9) -0.0052(6) 0.0015(7) -0.0055(7)
C18 0.0365(6) 0.0355(6) 0.0295(6) -0.0043(5) -0.0093(5) 0.0010(5)
C19 0.0411(7) 0.0508(8) 0.0330(6) 0.0029(6) -0.0113(5) -0.0029(6)
C20 0.0460(8) 0.0584(10) 0.0411(8) 0.0068(7) -0.0043(6) -0.0064(7)
C21 0.0606(9) 0.0569(10) 0.0322(7) -0.0065(7) -0.0015(6) -0.0070(6)
C22 0.0645(10) 0.0649(10) 0.0310(7) -0.0076(8) -0.0170(7) -0.0010(7)
C23 0.0449(7) 0.0534(9) 0.0355(7) -0.0003(6) -0.0163(6) 0.0022(6)
N1 0.0343(5) 0.0400(6) 0.0282(5) 0.0025(4) -0.0076(4) -0.0017(4)
N2 0.0391(6) 0.0397(6) 0.0439(6) 0.0019(5) -0.0137(5) -0.0120(5)
O1 0.0594(7) 0.0743(8) 0.0344(5) 0.0054(6) -0.0204(5) 0.0089(5)
O2 0.0576(6) 0.0579(7) 0.0580(7) -0.0021(5) -0.0261(5) -0.0220(5)
O3 0.0563(8) 0.1470(15) 0.0704(9) 0.0362(9) -0.0318(7) -0.0335(9)
S1 0.04034(17) 0.0485(2) 0.03049(16) 0.00304(14) -0.01514(13) -0.00580(13)
S2 0.04688(19) 0.0454(2) 0.03417(17) 0.01400(14) -0.01465(14) -0.00459(14)

loop_
_atom_type_symbol
_atom_type_description
_atom_type_scat_dispersion_real
_atom_type_scat_dispersion_imag
_atom_type_scat_source
C C 0.0033 0.0016 'International Tables Vol C Tables 4.2.6.8 and 6.1.1.4'
H H 0.0000 0.0000 'International Tables Vol C Tables 4.2.6.8 and 6.1.1.4'
N N 0.0061 0.0033 'International Tables Vol C Tables 4.2.6.8 and 6.1.1.4'
O O 0.0106 0.0060 'International Tables Vol C Tables 4.2.6.8 and 6.1.1.4'
S S 0.1246 0.1234 'International Tables Vol C Tables 4.2.6.8 and 6.1.1.4'

loop_
_geom_angle_atom_site_label_1
_geom_angle_atom_site_label_2
_geom_angle_atom_site_label_3
_geom_angle_site_symmetry_1
_geom_angle_site_symmetry_3
_geom_angle
_geom_angle_publ_flag
C2 C1 C6 . . 121.75(14) ?
C2 C1 N1 . . 130.00(13) ?
C6 C1 N1 . . 108.02(11) ?
C3 C2 C1 . . 116.88(15) ?
C3 C2 H2 . . 121.6 ?
C1 C2 H2 . . 121.6 ?
C2 C3 C4 . . 122.07(15) ?
C2 C3 H3 . . 119.0 ?
C4 C3 H3 . . 119.0 ?
C5 C4 C3 . . 120.89(16) ?
C5 C4 H4 . . 119.6 ?
C3 C4 H4 . . 119.6 ?
C4 C5 C6 . . 118.11(15) ?
C4 C5 H5 . . 120.9 ?
C6 C5 H5 . . 120.9 ?
C5 C6 C1 . . 120.29(13) ?
C5 C6 C7 . . 132.35(13) ?
C1 C6 C7 . . 107.20(12) ?
C8 C7 C6 . . 109.04(11) ?
C8 C7 S2 . . 125.89(11) ?
C6 C7 S2 . . 125.02(10) ?
C7 C8 N1 . . 108.48(11) ?
C7 C8 C9 . . 128.32(12) ?
N1 C8 C9 . . 122.13(11) ?
N2 C9 C8 . . 110.29(11) ?
N2 C9 H9A . . 109.6 ?
C8 C9 H9A . . 109.6 ?
N2 C9 H9B . . 109.6 ?
C8 C9 H9B . . 109.6 ?
H9A C9 H9B . . 108.1 ?
O3 C10 N2 . . 121.55(15) ?
O3 C10 C11 . . 122.30(15) ?
N2 C10 C11 . . 116.11(14) ?
C10 C11 H11A . . 109.5 ?
C10 C11 H11B . . 109.5 ?
H11A C11 H11B . . 109.5 ?
C10 C11 H11C . . 109.5 ?
H11A C11 H11C . . 109.5 ?
H11B C11 H11C . . 109.5 ?
C13 C12 C17 . . 121.18(14) ?
C13 C12 S1 . . 120.19(11) ?
C17 C12 S1 . . 118.52(12) ?
C12 C13 C14 . . 118.64(15) ?
C12 C13 H13 . . 120.7 ?
C14 C13 H13 . . 120.7 ?
C15 C14 C13 . . 120.14(16) ?
C15 C14 H14 . . 119.9 ?
C13 C14 H14 . . 119.9 ?
C14 C15 C16 . . 120.71(16) ?
C14 C15 H15 . . 119.6 ?
C16 C15 H15 . . 119.6 ?
C17 C16 C15 . . 120.32(17) ?
C17 C16 H16 . . 119.8 ?
C15 C16 H16 . . 119.8 ?
C16 C17 C12 . . 119.01(16) ?
C16 C17 H17 . . 120.5 ?
C12 C17 H17 . . 120.5 ?
C19 C18 C23 . . 119.60(13) ?
C19 C18 S2 . . 123.85(10) ?
C23 C18 S2 . . 116.52(10) ?
C20 C19 C18 . . 119.66(13) ?
C20 C19 H19 . . 120.2 ?
C18 C19 H19 . . 120.2 ?
C21 C20 C19 . . 120.68(15) ?
C21 C20 H20 . . 119.7 ?
C19 C20 H20 . . 119.7 ?
C20 C21 C22 . . 119.72(14) ?
C20 C21 H21 . . 120.1 ?
C22 C21 H21 . . 120.1 ?
C21 C22 C23 . . 120.40(14) ?
C21 C22 H22 . . 119.8 ?
C23 C22 H22 . . 119.8 ?
C22 C23 C18 . . 119.92(13) ?
C22 C23 H23 . . 120.0 ?
C18 C23 H23 . . 120.0 ?
C1 N1 C8 . . 107.23(10) ?
C1 N1 S1 . . 119.17(9) ?
C8 N1 S1 . . 118.64(9) ?
C10 N2 C9 . . 121.31(12) ?
C10 N2 H2A . . 119.3 ?
C9 N2 H2A . . 119.3 ?
O1 S1 O2 . . 119.66(7) ?
O1 S1 N1 . . 106.41(7) ?
O2 S1 N1 . . 106.61(6) ?
O1 S1 C12 . . 108.97(7) ?
O2 S1 C12 . . 110.17(7) ?
N1 S1 C12 . . 103.77(6) ?
C7 S2 C18 . . 101.32(6) ?

loop_
_geom_bond_atom_site_label_1
_geom_bond_atom_site_label_2
_geom_bond_site_symmetry_2
_geom_bond_distance
_geom_bond_publ_flag
C1 C2 . 1.3834(19) ?
C1 C6 . 1.3949(18) ?
C1 N1 . 1.4226(18) ?
C2 C3 . 1.376(2) ?
C2 H2 . 0.9300 ?
C3 C4 . 1.385(3) ?
C3 H3 . 0.9300 ?
C4 C5 . 1.375(2) ?
C4 H4 . 0.9300 ?
C5 C6 . 1.386(2) ?
C5 H5 . 0.9300 ?
C6 C7 . 1.4439(19) ?
C7 C8 . 1.3543(18) ?
C7 S2 . 1.7477(12) ?
C8 N1 . 1.4332(16) ?
C8 C9 . 1.4930(19) ?
C9 N2 . 1.4482(17) ?
C9 H9A . 0.9700 ?
C9 H9B . 0.9700 ?
C10 O3 . 1.2093(19) ?
C10 N2 . 1.3368(18) ?
C10 C11 . 1.500(2) ?
C11 H11A . 0.9600 ?
C11 H11B . 0.9600 ?
C11 H11C . 0.9600 ?
C12 C13 . 1.382(2) ?
C12 C17 . 1.382(2) ?
C12 S1 . 1.7496(13) ?
C13 C14 . 1.382(2) ?
C13 H13 . 0.9300 ?
C14 C15 . 1.368(3) ?
C14 H14 . 0.9300 ?
C15 C16 . 1.370(3) ?
C15 H15 . 0.9300 ?
C16 C17 . 1.369(2) ?
C16 H16 . 0.9300 ?
C17 H17 . 0.9300 ?
C18 C19 . 1.3840(18) ?
C18 C23 . 1.3885(17) ?
C18 S2 . 1.7727(13) ?
C19 C20 . 1.382(2) ?
C19 H19 . 0.9300 ?
C20 C21 . 1.374(2) ?
C20 H20 . 0.9300 ?
C21 C22 . 1.375(2) ?
C21 H21 . 0.9300 ?
C22 C23 . 1.379(2) ?
C22 H22 . 0.9300 ?
C23 H23 . 0.9300 ?
N1 S1 . 1.6789(11) ?
N2 H2A . 0.8600 ?
O1 S1 . 1.4193(11) ?
O2 S1 . 1.4198(12) ?

loop_
_geom_hbond_atom_site_label_D
_geom_hbond_atom_site_label_H
_geom_hbond_atom_site_label_A
_geom_hbond_site_symmetry_A
_geom_hbond_distance_DH
_geom_hbond_distance_HA
_geom_hbond_distance_DA
_geom_hbond_angle_DHA
N2 H2A O2 2_767 0.86 2.48 3.3179(15) 165
C21 H21 O1 1_554 0.93 2.44 3.2666(18) 149
C5 H5 Cg3 1_455 0.93 2.94 3.7634(18) 149
C9 H9A Cg4 2_766 0.97 2.95 3.5792(16) 124
C11 H11A Cg2 2_667 0.96 2.91 3.597(2) 129
C16 H16 Cg4 2_756 0.93 2.95 3.745(2) 145

loop_
_geom_torsion_atom_site_label_1
_geom_torsion_atom_site_label_2
_geom_torsion_atom_site_label_3
_geom_torsion_atom_site_label_4
_geom_torsion_site_symmetry_1
_geom_torsion_site_symmetry_2
_geom_torsion_site_symmetry_3
_geom_torsion_site_symmetry_4
_geom_torsion
_geom_torsion_publ_flag
C6 C1 C2 C3 . . . . -0.2(2) ?
N1 C1 C2 C3 . . . . 173.51(14) ?
C1 C2 C3 C4 . . . . -0.6(2) ?
C2 C3 C4 C5 . . . . 1.0(3) ?
C3 C4 C5 C6 . . . . -0.5(2) ?
C4 C5 C6 C1 . . . . -0.3(2) ?
C4 C5 C6 C7 . . . . -175.17(14) ?
C2 C1 C6 C5 . . . . 0.7(2) ?
N1 C1 C6 C5 . . . . -174.30(12) ?
C2 C1 C6 C7 . . . . 176.72(12) ?
N1 C1 C6 C7 . . . . 1.76(14) ?
C5 C6 C7 C8 . . . . 173.66(14) ?
C1 C6 C7 C8 . . . . -1.72(14) ?
C5 C6 C7 S2 . . . . -3.8(2) ?
C1 C6 C7 S2 . . . . -179.22(9) ?
C6 C7 C8 N1 . . . . 0.98(14) ?
S2 C7 C8 N1 . . . . 178.45(9) ?
C6 C7 C8 C9 . . . . -167.25(12) ?
S2 C7 C8 C9 . . . . 10.2(2) ?
C7 C8 C9 N2 . . . . 104.47(15) ?
N1 C8 C9 N2 . . . . -62.33(15) ?
C17 C12 C13 C14 . . . . 0.4(2) ?
S1 C12 C13 C14 . . . . -175.91(12) ?
C12 C13 C14 C15 . . . . -0.2(2) ?
C13 C14 C15 C16 . . . . -0.2(3) ?
C14 C15 C16 C17 . . . . 0.4(3) ?
C15 C16 C17 C12 . . . . -0.2(3) ?
C13 C12 C17 C16 . . . . -0.2(2) ?
S1 C12 C17 C16 . . . . 176.18(14) ?
C23 C18 C19 C20 . . . . 0.2(2) ?
S2 C18 C19 C20 . . . . -177.54(12) ?
C18 C19 C20 C21 . . . . 0.6(2) ?
C19 C20 C21 C22 . . . . -0.9(3) ?
C20 C21 C22 C23 . . . . 0.3(3) ?
C21 C22 C23 C18 . . . . 0.5(2) ?
C19 C18 C23 C22 . . . . -0.8(2) ?
S2 C18 C23 C22 . . . . 177.16(12) ?
C2 C1 N1 C8 . . . . -175.59(13) ?
C6 C1 N1 C8 . . . . -1.19(13) ?
C2 C1 N1 S1 . . . . 46.01(18) ?
C6 C1 N1 S1 . . . . -139.59(9) ?
C7 C8 N1 C1 . . . . 0.11(13) ?
C9 C8 N1 C1 . . . . 169.22(11) ?
C7 C8 N1 S1 . . . . 138.76(10) ?
C9 C8 N1 S1 . . . . -52.12(14) ?
O3 C10 N2 C9 . . . . -5.2(3) ?
C11 C10 N2 C9 . . . . 172.65(14) ?
C8 C9 N2 C10 . . . . -83.42(16) ?
C1 N1 S1 O1 . . . . -43.85(11) ?
C8 N1 S1 O1 . . . . -177.59(10) ?
C1 N1 S1 O2 . . . . -172.62(10) ?
C8 N1 S1 O2 . . . . 53.64(11) ?
C1 N1 S1 C12 . . . . 71.05(10) ?
C8 N1 S1 C12 . . . . -62.69(11) ?
C13 C12 S1 O1 . . . . -156.18(11) ?
C17 C12 S1 O1 . . . . 27.46(13) ?
C13 C12 S1 O2 . . . . -23.05(13) ?
C17 C12 S1 O2 . . . . 160.59(12) ?
C13 C12 S1 N1 . . . . 90.75(12) ?
C17 C12 S1 N1 . . . . -85.61(12) ?
C8 C7 S2 C18 . . . . 108.39(12) ?
C6 C7 S2 C18 . . . . -74.53(12) ?
C19 C18 S2 C7 . . . . -15.37(14) ?
C23 C18 S2 C7 . . . . 166.79(11) ?

loop_
_cod_related_entry_id
_cod_related_entry_database
_cod_related_entry_code
1 ChemSpider 24742116
